data_7222413
loop_
_publ_author_name
'Armstrong, J.A.'
'Dann, S.E.'
'Neumann, K.'
'Marco, J.F.'

_publ_section_title
;
 Synthesis, structure and magnetic behaviour of the danalite family of
 minerals, Fe8 (Be Si O4)6 X2 (X = S, Se, Te)
;
_journal_name_full 'Journal of Materials Chemistry'
_journal_page_first 1229
_journal_page_last 1233
_journal_volume 13
_journal_year 2003
_chemical_formula_sum 'Be6 Fe8 O24 S2 Si6'
_chemical_name_systematic 'Fe8 (Be Si O4)6 S2'
_space_group_IT_number 218
_symmetry_space_group_name_Hall 'P -4n 2 3'
_symmetry_space_group_name_H-M 'P -4 3 n'
_cell_angle_alpha 90
_cell_angle_beta 90
_cell_angle_gamma 90
_cell_formula_units_Z 1
_cell_length_a 8.2028
_cell_length_b 8.2028
_cell_length_c 8.2028
_cell_volume 551.933
_citation_journal_id_ASTM JMACEP
_cod_data_source_file Armstrong_JMACEP_2003_388.cif
_cod_data_source_block Be6Fe8O24S2Si6
_cod_database_code 7222413

loop_
_symmetry_equiv_pos_as_xyz
x,y,z
y+1/2,-x+1/2,-z+1/2
-x,-y,z
-y+1/2,x+1/2,-z+1/2
x,-y,-z
-y+1/2,-x+1/2,z+1/2
-x,y,-z
y+1/2,x+1/2,z+1/2
z,x,y
x+1/2,-z+1/2,-y+1/2
-z,-x,y
-x+1/2,z+1/2,-y+1/2
z,-x,-y
-x+1/2,-z+1/2,y+1/2
-z,x,-y
x+1/2,z+1/2,y+1/2
y,z,x
y,-z,-x
-z+1/2,-y+1/2,x+1/2
-y,z,-x
z+1/2,y+1/2,x+1/2
-y,-z,x
-z+1/2,y+1/2,-x+1/2
z+1/2,-y+1/2,-x+1/2

loop_
_atom_site_label
_atom_site_type_symbol
_atom_site_fract_x
_atom_site_fract_y
_atom_site_fract_z
_atom_site_occupancy
_atom_site_U_iso_or_equiv
Be1 Be+2 0.25 0.5 0 1 0.0
S1 S-2 0 0 0 1 0.0
O1 O-2 0.3598 0.3604 -0.0855 1 0.0
Fe1 Fe+2 0.1694 0.1694 0.1694 1 0.0
Si1 Si+4 0.25 0 0.5 1 0.0
